data_7201443
loop_
_publ_author_name
'Lee, Kwang-Ming'
'Chen, Jack C. C.'
'Huang, Chao-June'
'Lin, Ivan J. B.'

_publ_section_title
;
 Anion-controlled assemble of C--H&#x22EF;X hydrogen bonded helical
 tubes or catemers by crescent imidazolium salts
;
_journal_issue 12
_journal_name_full CrystEngComm
_journal_page_first 2804
_journal_paper_doi 10.1039/b911665f
_journal_volume 11
_journal_year 2009
_chemical_formula_sum 'C9 H10 N6 O4'
_chemical_formula_weight 266.23
_chemical_name_systematic
;
?
;
_space_group_IT_number 14
_symmetry_cell_setting monoclinic
_symmetry_space_group_name_Hall '-P 2ybc'
_symmetry_space_group_name_H-M 'P 1 21/c 1'
_atom_sites_solution_hydrogens geom
_atom_sites_solution_primary direct
_atom_sites_solution_secondary difmap
_audit_creation_method SHELXL-97
_cell_angle_alpha 90.00
_cell_angle_beta 99.5050(10)
_cell_angle_gamma 90.00
_cell_formula_units_Z 4
_cell_length_a 13.8870(4)
_cell_length_b 7.1595(2)
_cell_length_c 11.3891(4)
_cell_measurement_temperature 273(2)
_cell_volume 1116.80(6)
_computing_cell_refinement 'Bruker SMART'
_computing_data_collection 'Bruker SMART'
_computing_data_reduction 'Bruker SMART'
_computing_molecular_graphics 'Bruker SHELXTL'
_computing_publication_material 'Bruker SHELXTL'
_computing_structure_refinement 'SHELXL-97 (Sheldrick, 1997)'
_computing_structure_solution 'SHELXS-97 (Sheldrick, 1990)'
_diffrn_ambient_temperature 273(2)
_diffrn_measured_fraction_theta_full 0.999
_diffrn_measured_fraction_theta_max 0.999
_diffrn_measurement_device_type 'CCD area detector'
_diffrn_measurement_method 'phi and omega scans'
_diffrn_radiation_monochromator graphite
_diffrn_radiation_source 'fine-focus sealed tube'
_diffrn_radiation_type MoK\a
_diffrn_radiation_wavelength 0.71073
_diffrn_reflns_av_R_equivalents 0.0456
_diffrn_reflns_av_sigmaI/netI 0.0303
_diffrn_reflns_limit_h_max 18
_diffrn_reflns_limit_h_min -18
_diffrn_reflns_limit_k_max 9
_diffrn_reflns_limit_k_min -9
_diffrn_reflns_limit_l_max 15
_diffrn_reflns_limit_l_min -15
_diffrn_reflns_number 14511
_diffrn_reflns_theta_full 28.28
_diffrn_reflns_theta_max 28.28
_diffrn_reflns_theta_min 2.97
_exptl_absorpt_coefficient_mu 0.128
_exptl_absorpt_correction_T_max 0.975
_exptl_absorpt_correction_T_min 0.970
_exptl_absorpt_correction_type empirical
_exptl_crystal_density_diffrn 1.583
_exptl_crystal_density_meas ?
_exptl_crystal_density_method .
_exptl_crystal_F_000 552
_exptl_crystal_size_max 0.5
_exptl_crystal_size_mid 0.2
_exptl_crystal_size_min 0.2
_refine_diff_density_max 0.191
_refine_diff_density_min -0.290
_refine_diff_density_rms 0.055
_refine_ls_extinction_method none
_refine_ls_goodness_of_fit_ref 1.058
_refine_ls_hydrogen_treatment mixed
_refine_ls_matrix_type full
_refine_ls_number_parameters 212
_refine_ls_number_reflns 2764
_refine_ls_number_restraints 0
_refine_ls_restrained_S_all 1.058
_refine_ls_R_factor_all 0.0435
_refine_ls_R_factor_gt 0.0375
_refine_ls_shift/su_max 0.005
_refine_ls_shift/su_mean 0.001
_refine_ls_structure_factor_coef Fsqd
_refine_ls_weighting_details 'calc w=1/[\s^2^(Fo^2^)+(0.0595P)^2^+0.2009P] where P=(Fo^2^+2Fc^2^)/3'
_refine_ls_weighting_scheme calc
_refine_ls_wR_factor_gt 0.1061
_refine_ls_wR_factor_ref 0.1114
_reflns_number_gt 2339
_reflns_number_total 2764
_reflns_threshold_expression >2sigma(I)
_cod_data_source_file b911665f.txt
_cod_data_source_block 2
_cod_depositor_comments
;
The following automatic conversions were performed:
'_symmetry_cell_setting' value 'Monoclinic' changed to 'monoclinic'
according to '/home/saulius/struct/CIF-dictionaries/cif_core.dic'
dictionary named 'cif_core.dic' version 2.4.1 from 2010-06-29.

Automatic conversion script
Id: cif_fix_enum 1527 2010-12-29 10:47:43Z saulius 
;
_cod_original_sg_symbol_H-M P2(1)/c
_cod_database_code 7201443

loop_
_symmetry_equiv_pos_as_xyz
'x, y, z'
'-x, y+1/2, -z+1/2'
'-x, -y, -z'
'x, -y-1/2, z-1/2'

loop_
_atom_site_label
_atom_site_type_symbol
_atom_site_fract_x
_atom_site_fract_y
_atom_site_fract_z
_atom_site_U_iso_or_equiv
_atom_site_adp_type
_atom_site_occupancy
_atom_site_symmetry_multiplicity
_atom_site_calc_flag
_atom_site_refinement_flags
_atom_site_disorder_assembly
_atom_site_disorder_group
N1 N 0.32278(7) 0.14020(13) -0.04014(8) 0.0281(2) Uani 1 1 d . . .
N2 N 0.20594(7) 0.11956(13) 0.06221(8) 0.0302(2) Uani 1 1 d . . .
N4 N 0.42971(7) 0.11449(15) -0.17605(8) 0.0353(2) Uani 1 1 d . . .
N3 N 0.47769(7) 0.26620(15) 0.01100(9) 0.0345(2) Uani 1 1 d . . .
C9 C 0.20208(8) 0.03659(16) 0.27204(10) 0.0299(2) Uani 1 1 d . . .
C6 C 0.59150(9) 0.23300(18) -0.12262(11) 0.0373(3) Uani 1 1 d . . .
C1 C 0.29372(8) 0.19086(16) 0.06177(10) 0.0301(2) Uani 1 1 d . . .
C5 C 0.52004(9) 0.1424(2) -0.20014(11) 0.0383(3) Uani 1 1 d . . .
C7 C 0.56678(9) 0.29457(18) -0.01692(12) 0.0372(3) Uani 1 1 d . . .
C3 C 0.17762(9) 0.02081(18) -0.04182(10) 0.0347(3) Uani 1 1 d . . .
C2 C 0.25001(9) 0.03291(17) -0.10612(10) 0.0332(3) Uani 1 1 d . . .
C8 C 0.15040(8) 0.13417(19) 0.15987(10) 0.0343(3) Uani 1 1 d . . .
N6 N 0.90877(7) 0.13767(15) 0.37827(9) 0.0360(2) Uani 1 1 d . . .
O4 O 0.82199(7) 0.11557(18) 0.39251(9) 0.0555(3) Uani 1 1 d . . .
O3 O 0.93648(7) 0.06481(18) 0.29050(9) 0.0555(3) Uani 1 1 d . . .
O2 O 0.96687(8) 0.22535(18) 0.45234(11) 0.0636(3) Uani 1 1 d . . .
O1 O 0.29028(6) 0.00897(14) 0.28775(8) 0.0419(2) Uani 1 1 d . . .
N5 N 0.14433(9) -0.00367(19) 0.34928(11) 0.0472(3) Uani 1 1 d . . .
H8 H 0.0875(13) 0.081(2) 0.1314(15) 0.050(4) Uiso 1 1 d . . .
H9 H 0.1667(13) -0.051(3) 0.4192(18) 0.061(5) Uiso 1 1 d . . .
C4 C 0.41640(8) 0.17828(15) -0.07087(9) 0.0276(2) Uani 1 1 d . . .
H1 H 0.3276(11) 0.264(2) 0.1191(13) 0.040(4) Uiso 1 1 d . . .
H7 H 0.1444(11) 0.262(2) 0.1763(13) 0.045(4) Uiso 1 1 d . . .
H5 H 0.6536(12) 0.246(2) -0.1409(13) 0.046(4) Uiso 1 1 d . . .
H2 H 0.2565(11) -0.019(2) -0.1815(15) 0.045(4) Uiso 1 1 d . . .
H3 H 0.1166(12) -0.044(2) -0.0576(14) 0.049(4) Uiso 1 1 d . . .
H4 H 0.5302(12) 0.094(2) -0.2740(15) 0.054(5) Uiso 1 1 d . . .
H6 H 0.6133(12) 0.354(2) 0.0397(15) 0.050(4) Uiso 1 1 d . . .
H10 H 0.0806(15) 0.016(2) 0.3302(16) 0.057(5) Uiso 1 1 d . . .

loop_
_atom_site_aniso_label
_atom_site_aniso_U_11
_atom_site_aniso_U_22
_atom_site_aniso_U_33
_atom_site_aniso_U_23
_atom_site_aniso_U_13
_atom_site_aniso_U_12
N1 0.0259(4) 0.0327(5) 0.0255(4) 0.0021(3) 0.0039(3) -0.0012(4)
N2 0.0253(4) 0.0385(5) 0.0270(4) 0.0021(4) 0.0046(3) -0.0004(4)
N4 0.0314(5) 0.0465(6) 0.0283(5) -0.0013(4) 0.0058(4) 0.0000(4)
N3 0.0296(5) 0.0398(5) 0.0342(5) -0.0046(4) 0.0058(4) -0.0024(4)
C9 0.0276(5) 0.0340(5) 0.0289(5) -0.0032(4) 0.0072(4) 0.0005(4)
C6 0.0275(6) 0.0418(6) 0.0441(6) 0.0065(5) 0.0105(5) 0.0019(5)
C1 0.0272(5) 0.0357(6) 0.0274(5) -0.0005(4) 0.0042(4) -0.0012(4)
C5 0.0343(6) 0.0507(7) 0.0315(6) 0.0025(5) 0.0105(5) 0.0044(5)
C7 0.0285(6) 0.0380(6) 0.0442(6) -0.0030(5) 0.0036(5) -0.0028(5)
C3 0.0297(6) 0.0437(6) 0.0296(5) 0.0003(4) 0.0024(4) -0.0055(5)
C2 0.0312(6) 0.0406(6) 0.0269(5) -0.0016(4) 0.0020(4) -0.0044(5)
C8 0.0248(5) 0.0475(7) 0.0318(6) 0.0015(5) 0.0083(4) 0.0048(5)
N6 0.0330(5) 0.0404(5) 0.0344(5) 0.0002(4) 0.0049(4) 0.0049(4)
O4 0.0310(5) 0.0865(8) 0.0501(6) -0.0033(5) 0.0100(4) 0.0056(5)
O3 0.0427(6) 0.0859(8) 0.0395(5) -0.0153(5) 0.0115(4) -0.0030(5)
O2 0.0466(6) 0.0716(7) 0.0701(7) -0.0343(6) 0.0027(5) -0.0042(5)
O1 0.0276(4) 0.0622(6) 0.0365(5) 0.0059(4) 0.0068(3) 0.0080(4)
N5 0.0340(6) 0.0724(8) 0.0383(6) 0.0132(5) 0.0146(5) 0.0043(5)
C4 0.0265(5) 0.0294(5) 0.0268(5) 0.0038(4) 0.0046(4) 0.0020(4)

loop_
_atom_type_symbol
_atom_type_description
_atom_type_scat_dispersion_real
_atom_type_scat_dispersion_imag
_atom_type_scat_source
C C 0.0033 0.0016 'International Tables Vol C Tables 4.2.6.8 and 6.1.1.4'
H H 0.0000 0.0000 'International Tables Vol C Tables 4.2.6.8 and 6.1.1.4'
N N 0.0061 0.0033 'International Tables Vol C Tables 4.2.6.8 and 6.1.1.4'
O O 0.0106 0.0060 'International Tables Vol C Tables 4.2.6.8 and 6.1.1.4'

loop_
_geom_angle_atom_site_label_1
_geom_angle_atom_site_label_2
_geom_angle_atom_site_label_3
_geom_angle
_geom_angle_site_symmetry_1
_geom_angle_site_symmetry_3
_geom_angle_publ_flag
C1 N1 C2 108.81(9) . . ?
C1 N1 C4 125.26(9) . . ?
C2 N1 C4 125.75(9) . . ?
C1 N2 C3 109.06(9) . . ?
C1 N2 C8 125.40(10) . . ?
C3 N2 C8 125.45(10) . . ?
C4 N4 C5 114.11(10) . . ?
C4 N3 C7 114.73(10) . . ?
O1 C9 N5 124.90(12) . . ?
O1 C9 C8 121.11(10) . . ?
N5 C9 C8 113.90(10) . . ?
C5 C6 C7 117.00(11) . . ?
N2 C1 N1 107.96(10) . . ?
N4 C5 C6 122.54(11) . . ?
N3 C7 C6 122.06(11) . . ?
C2 C3 N2 107.63(10) . . ?
C3 C2 N1 106.54(10) . . ?
N2 C8 C9 111.75(9) . . ?
O2 N6 O3 120.47(11) . . ?
O2 N6 O4 120.58(11) . . ?
O3 N6 O4 118.90(11) . . ?
N3 C4 N4 129.54(10) . . ?
N3 C4 N1 115.26(9) . . ?
N4 C4 N1 115.16(10) . . ?

loop_
_geom_bond_atom_site_label_1
_geom_bond_atom_site_label_2
_geom_bond_distance
_geom_bond_site_symmetry_2
_geom_bond_publ_flag
N1 C1 1.3401(14) . ?
N1 C2 1.3875(14) . ?
N1 C4 1.4275(13) . ?
N2 C1 1.3224(14) . ?
N2 C3 1.3800(15) . ?
N2 C8 1.4582(14) . ?
N4 C4 1.3231(14) . ?
N4 C5 1.3426(15) . ?
N3 C4 1.3145(15) . ?
N3 C7 1.3428(15) . ?
C9 O1 1.2244(14) . ?
C9 N5 1.3164(15) . ?
C9 C8 1.5272(16) . ?
C6 C5 1.3768(19) . ?
C6 C7 1.3775(18) . ?
C3 C2 1.3407(17) . ?
N6 O2 1.2377(14) . ?
N6 O3 1.2436(14) . ?
N6 O4 1.2522(14) . ?
